data_2215131
loop_
_publ_author_name
'Wang, Junyan'
'Johnson, Dave M.'
'Tiekink, Edward R. T.'

_publ_section_title
;
 5-Amino-4-bromo-2-benzofuran-1(3<i>H</i>)-one
;
_journal_coeditor_code HB2505
_journal_issue 9
_journal_name_full 'Acta Crystallographica Section E'
_journal_page_first o3771
_journal_page_last o3771
_journal_paper_doi 10.1107/S1600536807039049
_journal_volume 63
_journal_year 2007
_chemical_formula_iupac 'C8 H6 Br N O2'
_chemical_formula_moiety 'C8 H6 Br N O2'
_chemical_formula_sum 'C8 H6 Br N O2'
_chemical_formula_weight 228.05
_chemical_name_systematic
;
5-Amino-4-bromo-2-benzofuran-1(3H)-one
;
_space_group_IT_number 14
_symmetry_cell_setting monoclinic
_symmetry_space_group_name_Hall '-P 2ybc'
_symmetry_space_group_name_H-M 'P 1 21/c 1'
_atom_sites_solution_hydrogens geom
_atom_sites_solution_primary direct
_atom_sites_solution_secondary difmap
_audit_creation_method SHELXL97
_cell_angle_alpha 90
_cell_angle_beta 93.287(10)
_cell_angle_gamma 90
_cell_formula_units_Z 8
_cell_length_a 14.353(5)
_cell_length_b 15.090(6)
_cell_length_c 7.5017(18)
_cell_measurement_reflns_used 7543
_cell_measurement_temperature 153(2)
_cell_measurement_theta_max 30.3
_cell_measurement_theta_min 2.7
_cell_volume 1622.1(9)
_computing_cell_refinement CrystalClear
_computing_data_collection 'CrystalClear (Rigaku/MSC, 2005)'
_computing_data_reduction CrystalClear
_computing_molecular_graphics 'ORTEPII (Johnson, 1976) and DIAMOND (Brandenburg, 2006)'
_computing_publication_material SHELXL97
_computing_structure_refinement 'SHELXL97 (Sheldrick, 1997)'
_computing_structure_solution 'SIR92 (Altomare <i>et al.</i>,  1994)'
_diffrn_ambient_temperature 153(2)
_diffrn_measured_fraction_theta_full 0.999
_diffrn_measured_fraction_theta_max 0.999
_diffrn_measurement_device_type 'Rigaku AFC12\k/SATURN724'
_diffrn_measurement_method \w
_diffrn_radiation_monochromator graphite
_diffrn_radiation_source 'fine-focus sealed tube'
_diffrn_radiation_type MoK\a
_diffrn_radiation_wavelength 0.71070
_diffrn_reflns_av_R_equivalents 0.043
_diffrn_reflns_av_sigmaI/netI 0.028
_diffrn_reflns_limit_h_max 18
_diffrn_reflns_limit_h_min -13
_diffrn_reflns_limit_k_max 18
_diffrn_reflns_limit_k_min -18
_diffrn_reflns_limit_l_max 9
_diffrn_reflns_limit_l_min -8
_diffrn_reflns_number 19327
_diffrn_reflns_theta_full 26.5
_diffrn_reflns_theta_max 26.5
_diffrn_reflns_theta_min 2.7
_diffrn_standards_decay_% <1
_diffrn_standards_interval_count 0
_diffrn_standards_number 0
_exptl_absorpt_coefficient_mu 5.021
_exptl_absorpt_correction_T_max 1.000
_exptl_absorpt_correction_T_min 0.320
_exptl_absorpt_correction_type multi-scan
_exptl_absorpt_process_details '(ABSCOR; Higashi, 1995)'
_exptl_crystal_colour orange
_exptl_crystal_density_diffrn 1.868
_exptl_crystal_density_method 'not measured'
_exptl_crystal_description plate
_exptl_crystal_F_000 896
_exptl_crystal_size_max 0.35
_exptl_crystal_size_mid 0.20
_exptl_crystal_size_min 0.02
_refine_diff_density_max 1.70
_refine_diff_density_min -0.98
_refine_ls_extinction_method none
_refine_ls_goodness_of_fit_ref 1.12
_refine_ls_hydrogen_treatment constr
_refine_ls_matrix_type full
_refine_ls_number_parameters 217
_refine_ls_number_reflns 3356
_refine_ls_number_restraints 0
_refine_ls_restrained_S_all 1.12
_refine_ls_R_factor_all 0.065
_refine_ls_R_factor_gt 0.060
_refine_ls_shift/su_max 0.000
_refine_ls_shift/su_mean 0.000
_refine_ls_structure_factor_coef Fsqd
_refine_ls_weighting_details 'calc w = 1/[\s^2^(Fo^2^)+(0.0839P)^2^+5.2755P] where P=(Fo^2^+2Fc^2^)/3'
_refine_ls_weighting_scheme calc
_refine_ls_wR_factor_gt 0.155
_refine_ls_wR_factor_ref 0.160
_reflns_number_gt 3076
_reflns_number_total 3356
_reflns_threshold_expression I>2\s(I)
_cod_data_source_file hb2505.cif
_cod_data_source_block I
_cod_original_cell_volume 1622.0(9)
_cod_original_sg_symbol_H-M 'P 21/c'
_cod_database_code 2215131
_cod_database_fobs_code 2215131

loop_
_symmetry_equiv_pos_as_xyz
'x, y, z'
'-x, y+1/2, -z+1/2'
'-x, -y, -z'
'x, -y-1/2, z-1/2'

loop_
_atom_site_type_symbol
_atom_site_label
_atom_site_fract_x
_atom_site_fract_y
_atom_site_fract_z
_atom_site_U_iso_or_equiv
_atom_site_adp_type
_atom_site_calc_flag
_atom_site_refinement_flags
_atom_site_occupancy
Br Br1 0.76354(4) 0.14582(4) 0.55865(7) 0.0345(2) Uani d . 1
Br Br2 0.70712(4) 0.71950(4) -0.02499(8) 0.0423(2) Uani d . 1
O O1 0.7102(3) 0.4535(3) 0.5012(5) 0.0397(9) Uani d . 1
O O2 0.5859(3) 0.5183(3) 0.3634(6) 0.0498(11) Uani d . 1
O O3 0.9376(3) 0.5163(2) -0.1914(6) 0.0428(10) Uani d . 1
O O4 1.0792(3) 0.5531(3) -0.2830(7) 0.0494(11) Uani d . 1
N N1 0.5726(4) 0.0837(3) 0.3766(7) 0.0432(12) Uani d . 1
H H1A 0.5214 0.0596 0.3282 0.052 Uiso calc R 1
H H1B 0.6183 0.0498 0.4202 0.052 Uiso calc R 1
N N2 0.8207(4) 0.8909(3) -0.0956(7) 0.0469(12) Uani d . 1
H H2A 0.7636 0.8882 -0.0588 0.056 Uiso calc R 1
H H2B 0.8473 0.9427 -0.1108 0.056 Uiso calc R 1
C C1 0.6238(4) 0.4504(4) 0.4145(7) 0.0372(12) Uani d . 1
C C2 0.5946(4) 0.3578(3) 0.3977(7) 0.0291(10) Uani d . 1
C C3 0.5141(3) 0.3199(4) 0.3205(7) 0.0332(11) Uani d . 1
H H3 0.4644 0.3560 0.2730 0.040 Uiso calc R 1
C C4 0.5075(4) 0.2281(4) 0.3140(7) 0.0331(11) Uani d . 1
H H4 0.4525 0.2016 0.2614 0.040 Uiso calc R 1
C C5 0.5810(4) 0.1726(4) 0.3840(7) 0.0317(11) Uani d . 1
C C6 0.6623(4) 0.2143(3) 0.4641(7) 0.0285(10) Uani d . 1
C C7 0.6675(3) 0.3056(4) 0.4689(6) 0.0300(10) Uani d . 1
C C8 0.7448(4) 0.3646(4) 0.5389(7) 0.0315(11) Uani d . 1
H H8A 0.7575 0.3558 0.6688 0.038 Uiso calc R 1
H H8B 0.8027 0.3531 0.4771 0.038 Uiso calc R 1
C C9 1.0050(4) 0.5772(4) -0.2323(8) 0.0405(13) Uani d . 1
C C10 0.9705(4) 0.6654(3) -0.2033(7) 0.0322(11) Uani d . 1
C C11 1.0098(4) 0.7477(4) -0.2266(7) 0.0345(11) Uani d . 1
H H11 1.0711 0.7528 -0.2669 0.041 Uiso calc R 1
C C12 0.9592(4) 0.8218(4) -0.1906(8) 0.0377(12) Uani d . 1
H H12 0.9859 0.8785 -0.2073 0.045 Uiso calc R 1
C C13 0.8672(4) 0.8159(4) -0.1287(7) 0.0328(11) Uani d . 1
C C14 0.8289(4) 0.7314(4) -0.1073(7) 0.0314(11) Uani d . 1
C C15 0.8796(4) 0.6578(4) -0.1420(7) 0.0331(11) Uani d . 1
C C16 0.8557(4) 0.5614(4) -0.1312(8) 0.0383(12) Uani d . 1
H H16A 0.8438 0.5443 -0.0071 0.046 Uiso calc R 1
H H16B 0.7999 0.5473 -0.2096 0.046 Uiso calc R 1

loop_
_atom_site_aniso_label
_atom_site_aniso_U_11
_atom_site_aniso_U_22
_atom_site_aniso_U_33
_atom_site_aniso_U_12
_atom_site_aniso_U_13
_atom_site_aniso_U_23
Br1 0.0283(3) 0.0415(3) 0.0335(3) 0.0073(2) -0.0005(2) 0.0012(2)
Br2 0.0261(3) 0.0616(4) 0.0394(4) 0.0013(2) 0.0024(2) 0.0019(2)
O1 0.038(2) 0.034(2) 0.046(2) -0.0087(16) 0.0001(17) 0.0015(17)
O2 0.050(3) 0.038(2) 0.062(3) 0.0083(19) 0.000(2) 0.008(2)
O3 0.038(2) 0.0272(18) 0.063(3) -0.0030(16) 0.0041(19) -0.0018(18)
O4 0.036(2) 0.042(2) 0.070(3) 0.0068(18) 0.009(2) -0.007(2)
N1 0.041(3) 0.038(3) 0.050(3) -0.009(2) -0.005(2) -0.004(2)
N2 0.043(3) 0.040(3) 0.057(3) 0.008(2) -0.002(2) -0.003(2)
C1 0.031(3) 0.044(3) 0.037(3) -0.002(2) 0.003(2) 0.002(2)
C2 0.025(2) 0.034(3) 0.029(2) 0.0017(19) 0.0050(19) 0.0019(19)
C3 0.022(2) 0.049(3) 0.029(3) 0.002(2) 0.0000(19) 0.003(2)
C4 0.022(2) 0.043(3) 0.034(3) -0.001(2) 0.003(2) -0.004(2)
C5 0.025(2) 0.044(3) 0.026(2) 0.002(2) 0.0027(19) -0.002(2)
C6 0.024(2) 0.034(3) 0.027(2) -0.0004(19) 0.0029(19) 0.0002(19)
C7 0.023(2) 0.041(3) 0.026(2) 0.000(2) 0.0027(18) -0.001(2)
C8 0.026(3) 0.040(3) 0.028(3) -0.002(2) 0.0022(19) 0.000(2)
C9 0.036(3) 0.041(3) 0.044(3) 0.004(2) -0.001(2) 0.000(2)
C10 0.032(3) 0.031(2) 0.032(3) 0.000(2) -0.004(2) -0.002(2)
C11 0.021(2) 0.050(3) 0.033(3) -0.007(2) 0.001(2) 0.004(2)
C12 0.041(3) 0.035(3) 0.036(3) -0.002(2) -0.003(2) 0.001(2)
C13 0.029(3) 0.035(3) 0.033(3) 0.004(2) -0.006(2) 0.002(2)
C14 0.025(3) 0.042(3) 0.027(3) 0.003(2) -0.0002(19) 0.000(2)
C15 0.029(3) 0.039(3) 0.031(3) -0.005(2) -0.003(2) 0.000(2)
C16 0.034(3) 0.034(3) 0.047(3) -0.003(2) 0.003(2) 0.002(2)

loop_
_atom_type_symbol
_atom_type_description
_atom_type_scat_dispersion_real
_atom_type_scat_dispersion_imag
_atom_type_scat_source
C C 0.0033 0.0016 'International Tables Vol C Tables 4.2.6.8 and 6.1.1.4'
H H 0.0000 0.0000 'International Tables Vol C Tables 4.2.6.8 and 6.1.1.4'
Br Br -0.2901 2.4595 'International Tables Vol C Tables 4.2.6.8 and 6.1.1.4'
N N 0.0061 0.0033 'International Tables Vol C Tables 4.2.6.8 and 6.1.1.4'
O O 0.0106 0.0060 'International Tables Vol C Tables 4.2.6.8 and 6.1.1.4'

loop_
_geom_angle_atom_site_label_1
_geom_angle_atom_site_label_2
_geom_angle_atom_site_label_3
_geom_angle
C1 O1 C8 110.6(4)
C9 O3 C16 110.2(4)
C5 N1 H1A 120.0
C5 N1 H1B 120.0
H1A N1 H1B 120.0
C13 N2 H2A 120.0
C13 N2 H2B 120.0
H2A N2 H2B 120.0
O2 C1 O1 120.0(5)
O2 C1 C2 131.2(5)
O1 C1 C2 108.8(5)
C3 C2 C7 121.2(5)
C3 C2 C1 131.2(5)
C7 C2 C1 107.6(5)
C2 C3 C4 118.6(5)
C2 C3 H3 120.7
C4 C3 H3 120.7
C3 C4 C5 121.7(5)
C3 C4 H4 119.1
C5 C4 H4 119.1
N1 C5 C4 120.5(5)
N1 C5 C6 121.7(5)
C4 C5 C6 117.8(5)
C7 C6 C5 119.5(5)
C7 C6 Br1 119.8(4)
C5 C6 Br1 120.6(4)
C6 C7 C2 121.1(5)
C6 C7 C8 130.0(5)
C2 C7 C8 108.9(5)
O1 C8 C7 104.1(4)
O1 C8 H8A 110.9
C7 C8 H8A 110.9
O1 C8 H8B 110.9
C7 C8 H8B 110.9
H8A C8 H8B 109.0
O4 C9 O3 120.7(5)
O4 C9 C10 130.0(6)
O3 C9 C10 109.3(5)
C11 C10 C15 120.4(5)
C11 C10 C9 131.7(5)
C15 C10 C9 107.8(5)
C12 C11 C10 119.0(5)
C12 C11 H11 120.5
C10 C11 H11 120.5
C11 C12 C13 121.7(5)
C11 C12 H12 119.2
C13 C12 H12 119.2
N2 C13 C14 122.9(5)
N2 C13 C12 119.1(5)
C14 C13 C12 118.0(5)
C15 C14 C13 120.2(5)
C15 C14 Br2 119.8(4)
C13 C14 Br2 119.9(4)
C14 C15 C10 120.6(5)
C14 C15 C16 131.0(5)
C10 C15 C16 108.3(5)
O3 C16 C15 104.3(4)
O3 C16 H16A 110.9
C15 C16 H16A 110.9
O3 C16 H16B 110.9
C15 C16 H16B 110.9
H16A C16 H16B 108.9

loop_
_geom_bond_atom_site_label_1
_geom_bond_atom_site_label_2
_geom_bond_distance
Br1 C6 1.888(5)
Br2 C14 1.895(5)
O1 C1 1.367(7)
O1 C8 1.452(7)
O2 C1 1.212(7)
O3 C9 1.381(7)
O3 C16 1.453(7)
O4 C9 1.208(7)
N1 C5 1.348(7)
N1 H1A 0.8800
N1 H1B 0.8800
N2 C13 1.344(7)
N2 H2A 0.8800
N2 H2B 0.8800
C1 C2 1.463(7)
C2 C3 1.385(7)
C2 C7 1.391(7)
C3 C4 1.390(8)
C3 H3 0.9500
C4 C5 1.422(7)
C4 H4 0.9500
C5 C6 1.427(7)
C6 C7 1.379(7)
C7 C8 1.495(7)
C8 H8A 0.9900
C8 H8B 0.9900
C9 C10 1.441(8)
C10 C11 1.379(7)
C10 C15 1.412(8)
C11 C12 1.369(8)
C11 H11 0.9500
C12 C13 1.427(8)
C12 H12 0.9500
C13 C14 1.401(8)
C14 C15 1.361(8)
C15 C16 1.497(7)
C16 H16A 0.9900
C16 H16B 0.9900

loop_
_geom_hbond_atom_site_label_D
_geom_hbond_atom_site_label_H
_geom_hbond_atom_site_label_A
_geom_hbond_site_symmetry_A
_geom_hbond_distance_DH
_geom_hbond_distance_HA
_geom_hbond_distance_DA
_geom_hbond_angle_DHA
_geom_hbond_publ_flag
N1 H1A O2 2_645 0.88 2.14 2.987(7) 162 y
N2 H2B O4 2_754 0.88 2.15 3.006(7) 164 y
N1 H1B Br1 1_555 0.88 2.70 3.135(6) 112 y
N2 H2A Br2 1_555 0.88 2.69 3.119(5) 111 y
N2 H2A O1 4_575 0.88 2.56 2.948(7) 108 y
C8 H8A Br1 4_566 0.99 2.92 3.895(5) 168 y
C12 H12 O3 2_754 0.95 2.49 3.427(7) 169 y

loop_
_geom_torsion_atom_site_label_1
_geom_torsion_atom_site_label_2
_geom_torsion_atom_site_label_3
_geom_torsion_atom_site_label_4
_geom_torsion
C8 O1 C1 O2 -176.0(5)
C8 O1 C1 C2 2.7(6)
O2 C1 C2 C3 -1.1(11)
O1 C1 C2 C3 -179.6(5)
O2 C1 C2 C7 175.7(6)
O1 C1 C2 C7 -2.8(6)
C7 C2 C3 C4 -0.5(8)
C1 C2 C3 C4 175.9(5)
C2 C3 C4 C5 -0.1(8)
C3 C4 C5 N1 179.7(5)
C3 C4 C5 C6 0.7(7)
N1 C5 C6 C7 -179.8(5)
C4 C5 C6 C7 -0.8(7)
N1 C5 C6 Br1 1.6(7)
C4 C5 C6 Br1 -179.5(4)
C5 C6 C7 C2 0.3(7)
Br1 C6 C7 C2 179.0(4)
C5 C6 C7 C8 -177.9(5)
Br1 C6 C7 C8 0.7(7)
C3 C2 C7 C6 0.4(8)
C1 C2 C7 C6 -176.8(5)
C3 C2 C7 C8 179.0(5)
C1 C2 C7 C8 1.8(6)
C1 O1 C8 C7 -1.5(5)
C6 C7 C8 O1 178.2(5)
C2 C7 C8 O1 -0.2(5)
C16 O3 C9 O4 179.1(6)
C16 O3 C9 C10 -0.7(6)
O4 C9 C10 C11 1.2(11)
O3 C9 C10 C11 -179.0(6)
O4 C9 C10 C15 -179.5(6)
O3 C9 C10 C15 0.3(6)
C15 C10 C11 C12 -0.5(8)
C9 C10 C11 C12 178.8(6)
C10 C11 C12 C13 0.4(8)
C11 C12 C13 N2 -179.9(5)
C11 C12 C13 C14 -0.8(8)
N2 C13 C14 C15 -179.7(5)
C12 C13 C14 C15 1.1(8)
N2 C13 C14 Br2 -1.0(7)
C12 C13 C14 Br2 179.9(4)
C13 C14 C15 C10 -1.2(8)
Br2 C14 C15 C10 -180.0(4)
C13 C14 C15 C16 -179.7(5)
Br2 C14 C15 C16 1.6(8)
C11 C10 C15 C14 0.9(8)
C9 C10 C15 C14 -178.6(5)
C11 C10 C15 C16 179.6(5)
C9 C10 C15 C16 0.2(6)
C9 O3 C16 C15 0.8(6)
C14 C15 C16 O3 178.0(5)
C10 C15 C16 O3 -0.6(6)

loop_
_cod_related_entry_id
_cod_related_entry_database
_cod_related_entry_code
1 ChemSpider 13298092
